data_4067861
loop_
_publ_author_name
'Lund, Clinton L.'
'Sgro, Michael J.'
'Stephan, Douglas W.'

_publ_section_title
;
 Neutral and Cationic Tridentate Bis(N-heterocyclic carbene) Ether
 Ruthenium Alkylidene Complexes in Metathesis
;
_journal_issue 2
_journal_name_full Organometallics
_journal_page_first 580
_journal_paper_doi 10.1021/om200848d
_journal_volume 31
_journal_year 2012
_chemical_formula_sum 'C31 H35 Cl4 N4 O P Ru'
_chemical_formula_weight 753.47
_chemical_name_systematic
; 
 ? 
;
_space_group_IT_number 14
_symmetry_cell_setting monoclinic
_symmetry_space_group_name_Hall '-P 2ybc'
_symmetry_space_group_name_H-M 'P 1 21/c 1'
_atom_sites_solution_hydrogens geom
_atom_sites_solution_primary direct
_atom_sites_solution_secondary difmap
_audit_creation_method SHELXL-97
_cell_angle_alpha 90.00
_cell_angle_beta 108.930(3)
_cell_angle_gamma 90.00
_cell_formula_units_Z 4
_cell_length_a 18.4269(14)
_cell_length_b 12.7319(9)
_cell_length_c 14.8172(10)
_cell_measurement_reflns_used 4792
_cell_measurement_temperature 150(2)
_cell_measurement_theta_max 27.17
_cell_measurement_theta_min 2.34
_cell_volume 3288.2(4)
_computing_cell_refinement 'Bruker SAINT'
_computing_data_collection 'Bruker APEX2'
_computing_data_reduction 'Bruker SAINT'
_computing_molecular_graphics 'Bruker SHELXTL'
_computing_publication_material 'Bruker SHELXTL'
_computing_structure_refinement 'SHELXL-97 (Sheldrick, 2008)'
_computing_structure_solution 'SHELXS-97 (Sheldrick, 2008)'
_diffrn_ambient_temperature 150(2)
_diffrn_measured_fraction_theta_full 0.998
_diffrn_measured_fraction_theta_max 0.998
_diffrn_measurement_device_type 'Bruker APEX-II CCD'
_diffrn_measurement_method '\f and \w scans'
_diffrn_radiation_monochromator graphite
_diffrn_radiation_source 'fine-focus sealed tube'
_diffrn_radiation_type MoK\a
_diffrn_radiation_wavelength 0.71073
_diffrn_reflns_av_R_equivalents 0.0613
_diffrn_reflns_av_sigmaI/netI 0.0592
_diffrn_reflns_limit_h_max 21
_diffrn_reflns_limit_h_min -21
_diffrn_reflns_limit_k_max 15
_diffrn_reflns_limit_k_min -14
_diffrn_reflns_limit_l_max 14
_diffrn_reflns_limit_l_min -17
_diffrn_reflns_number 23253
_diffrn_reflns_theta_full 25.00
_diffrn_reflns_theta_max 25.00
_diffrn_reflns_theta_min 1.98
_exptl_absorpt_coefficient_mu 0.882
_exptl_absorpt_correction_T_max 0.9328
_exptl_absorpt_correction_T_min 0.8574
_exptl_absorpt_correction_type multi-scan
_exptl_absorpt_process_details sadabs
_exptl_crystal_colour orange
_exptl_crystal_density_diffrn 1.522
_exptl_crystal_density_method 'not measured'
_exptl_crystal_description plate
_exptl_crystal_F_000 1536
_exptl_crystal_size_max 0.18
_exptl_crystal_size_mid 0.18
_exptl_crystal_size_min 0.08
_refine_diff_density_max 3.085
_refine_diff_density_min -1.230
_refine_diff_density_rms 0.178
_refine_ls_extinction_method none
_refine_ls_goodness_of_fit_ref 1.180
_refine_ls_hydrogen_treatment constr
_refine_ls_matrix_type full
_refine_ls_number_parameters 379
_refine_ls_number_reflns 5782
_refine_ls_number_restraints 0
_refine_ls_restrained_S_all 1.180
_refine_ls_R_factor_all 0.1045
_refine_ls_R_factor_gt 0.0866
_refine_ls_shift/su_max 0.001
_refine_ls_shift/su_mean 0.000
_refine_ls_structure_factor_coef Fsqd
_refine_ls_weighting_details 'calc w=1/[\s^2^(Fo^2^)+(0.0570P)^2^+54.0634P] where P=(Fo^2^+2Fc^2^)/3'
_refine_ls_weighting_scheme calc
_refine_ls_wR_factor_gt 0.1977
_refine_ls_wR_factor_ref 0.2079
_reflns_number_gt 4732
_reflns_number_total 5782
_reflns_threshold_expression >2sigma(I)
_cod_data_source_file om200848d_si_002.cif
_cod_data_source_block cll071_0ma
_cod_depositor_comments
;
The following automatic conversions were performed:

'_symmetry_cell_setting' value 'Monoclinic' changed to 'monoclinic'
according to /home/saulius/struct/CIF-dictionaries/cif_core.dic
dictionary named 'cif_core.dic' version 2.4.1 from 2010-06-29.

Automatic conversion script
Id: cif_fix_values 1715 2011-07-08 13:25:40Z adriana 
;
_cod_original_sg_symbol_H-M P2(1)/c
_cod_database_code 4067861

loop_
_symmetry_equiv_pos_as_xyz
'x, y, z'
'-x, y+1/2, -z+1/2'
'-x, -y, -z'
'x, -y-1/2, z-1/2'

loop_
_atom_site_label
_atom_site_type_symbol
_atom_site_fract_x
_atom_site_fract_y
_atom_site_fract_z
_atom_site_U_iso_or_equiv
_atom_site_adp_type
_atom_site_occupancy
_atom_site_symmetry_multiplicity
_atom_site_calc_flag
_atom_site_refinement_flags
Ru1 Ru 0.35098(4) 1.02602(5) 0.24614(5) 0.0135(2) Uani 1 1 d .
Cl1 Cl 0.27141(13) 1.15360(17) 0.12852(15) 0.0229(5) Uani 1 1 d .
Cl2 Cl 0.45979(12) 1.15204(15) 0.28545(14) 0.0155(4) Uani 1 1 d .
P1 P 0.24698(12) 0.91660(17) 0.18859(15) 0.0141(5) Uani 1 1 d .
O1 O 0.3909(3) 0.9725(5) 0.1220(4) 0.0197(13) Uani 1 1 d .
Cl4 Cl 0.1008(3) 0.1583(4) 0.6232(6) 0.121(2) Uani 1 1 d .
Cl3 Cl 0.0092(3) 0.2502(6) 0.4379(6) 0.155(3) Uani 1 1 d .
N1 N 0.2957(5) 1.1812(6) 0.3655(5) 0.0254(19) Uani 1 1 d .
N2 N 0.2928(4) 1.0269(6) 0.4150(5) 0.0201(16) Uani 1 1 d .
N3 N 0.4417(4) 0.8932(6) 0.4293(5) 0.0175(15) Uani 1 1 d .
N4 N 0.4931(4) 0.8948(5) 0.3191(5) 0.0128(14) Uani 1 1 d .
C1 C 0.3142(5) 1.0808(6) 0.3489(6) 0.0144(17) Uani 1 1 d .
C2 C 0.3106(7) 1.2812(7) 0.3222(8) 0.032(2) Uani 1 1 d .
H2A H 0.3315 1.2654 0.2707 0.048 Uiso 1 1 calc R
H2B H 0.3476 1.3236 0.3711 0.048 Uiso 1 1 calc R
H2C H 0.2625 1.3204 0.2963 0.048 Uiso 1 1 calc R
C3 C 0.2661(6) 1.1886(8) 0.4408(7) 0.027(2) Uani 1 1 d .
H3A H 0.2500 1.2506 0.4646 0.032 Uiso 1 1 calc R
C4 C 0.2651(6) 1.0920(8) 0.4721(6) 0.024(2) Uani 1 1 d .
H4A H 0.2486 1.0707 0.5237 0.029 Uiso 1 1 calc R
C5 C 0.3101(5) 0.9164(7) 0.4373(6) 0.022(2) Uani 1 1 d .
H5A H 0.2959 0.8756 0.3772 0.026 Uiso 1 1 calc R
H5B H 0.2788 0.8903 0.4757 0.026 Uiso 1 1 calc R
C6 C 0.3924(5) 0.8989(8) 0.4907(6) 0.025(2) Uani 1 1 d .
H6A H 0.4110 0.9567 0.5372 0.030 Uiso 1 1 calc R
H6B H 0.3977 0.8326 0.5271 0.030 Uiso 1 1 calc R
C7 C 0.4291(5) 0.9296(6) 0.3387(6) 0.0170(18) Uani 1 1 d .
C8 C 0.5421(5) 0.8385(7) 0.3942(7) 0.025(2) Uani 1 1 d .
H8A H 0.5890 0.8061 0.3958 0.030 Uiso 1 1 calc R
C9 C 0.5107(5) 0.8386(7) 0.4641(6) 0.024(2) Uani 1 1 d .
H9A H 0.5314 0.8076 0.5255 0.029 Uiso 1 1 calc R
C10 C 0.5128(5) 0.9129(7) 0.2327(6) 0.0191(19) Uani 1 1 d .
H10A H 0.5555 0.8660 0.2322 0.023 Uiso 1 1 calc R
H10B H 0.5299 0.9865 0.2315 0.023 Uiso 1 1 calc R
C11 C 0.4433(5) 0.8917(7) 0.1450(6) 0.0203(19) Uani 1 1 d .
H11A H 0.4613 0.8782 0.0899 0.024 Uiso 1 1 calc R
H11B H 0.4174 0.8273 0.1562 0.024 Uiso 1 1 calc R
C12 C 0.4094(6) 1.0495(8) 0.0619(7) 0.029(2) Uani 1 1 d .
H12A H 0.4253 1.0139 0.0128 0.044 Uiso 1 1 calc R
H12B H 0.4512 1.0942 0.1005 0.044 Uiso 1 1 calc R
H12C H 0.3641 1.0928 0.0313 0.044 Uiso 1 1 calc R
C13 C 0.1686(5) 0.9401(7) 0.2378(6) 0.0210(19) Uani 1 1 d .
C14 C 0.1381(6) 0.8601(9) 0.2792(7) 0.029(2) Uani 1 1 d .
H14A H 0.1543 0.7896 0.2776 0.035 Uiso 1 1 calc R
C15 C 0.0839(6) 0.8845(9) 0.3227(8) 0.036(3) Uani 1 1 d .
H15A H 0.0637 0.8301 0.3515 0.044 Uiso 1 1 calc R
C16 C 0.0588(6) 0.9868(11) 0.3249(8) 0.043(3) Uani 1 1 d .
H16A H 0.0220 1.0022 0.3554 0.051 Uiso 1 1 calc R
C17 C 0.0872(6) 1.0664(9) 0.2825(7) 0.034(2) Uani 1 1 d .
H17A H 0.0693 1.1364 0.2824 0.041 Uiso 1 1 calc R
C18 C 0.1442(5) 1.0424(6) 0.2384(7) 0.0195(19) Uani 1 1 d .
H18A H 0.1648 1.0965 0.2100 0.023 Uiso 1 1 calc R
C19 C 0.2581(5) 0.7722(7) 0.1937(6) 0.0195(19) Uani 1 1 d .
C20 C 0.1979(6) 0.7084(7) 0.1379(7) 0.027(2) Uani 1 1 d .
H20A H 0.1520 0.7402 0.0981 0.033 Uiso 1 1 calc R
C21 C 0.2044(7) 0.6007(8) 0.1399(8) 0.034(3) Uani 1 1 d .
H21A H 0.1629 0.5588 0.1024 0.041 Uiso 1 1 calc R
C22 C 0.2710(7) 0.5533(7) 0.1961(7) 0.032(2) Uani 1 1 d .
H22A H 0.2756 0.4789 0.1974 0.038 Uiso 1 1 calc R
C23 C 0.3313(6) 0.6151(7) 0.2507(8) 0.032(2) Uani 1 1 d .
H23A H 0.3779 0.5831 0.2881 0.038 Uiso 1 1 calc R
C24 C 0.3236(6) 0.7240(7) 0.2508(7) 0.022(2) Uani 1 1 d .
H24A H 0.3642 0.7655 0.2910 0.027 Uiso 1 1 calc R
C25 C 0.1968(5) 0.9276(7) 0.0576(7) 0.023(2) Uani 1 1 d .
C26 C 0.1259(6) 0.9717(10) 0.0181(7) 0.043(3) Uani 1 1 d .
H26A H 0.0997 0.9989 0.0586 0.051 Uiso 1 1 calc R
C27 C 0.0914(8) 0.9775(12) -0.0805(8) 0.057(4) Uani 1 1 d .
H27A H 0.0412 1.0057 -0.1068 0.068 Uiso 1 1 calc R
C28 C 0.1301(8) 0.9423(10) -0.1389(8) 0.049(3) Uani 1 1 d .
H28A H 0.1075 0.9489 -0.2061 0.059 Uiso 1 1 calc R
C29 C 0.2016(6) 0.8972(9) -0.1014(7) 0.034(2) Uani 1 1 d .
H29A H 0.2280 0.8715 -0.1423 0.041 Uiso 1 1 calc R
C30 C 0.2347(6) 0.8897(8) -0.0028(6) 0.027(2) Uani 1 1 d .
H30A H 0.2838 0.8583 0.0235 0.032 Uiso 1 1 calc R
C101 C 0.0961(12) 0.228(2) 0.5203(17) 0.131(9) Uani 1 1 d .
H10D H 0.1205 0.2977 0.5405 0.157 Uiso 1 1 calc R
H10C H 0.1280 0.1909 0.4882 0.157 Uiso 1 1 calc R

loop_
_atom_site_aniso_label
_atom_site_aniso_U_11
_atom_site_aniso_U_22
_atom_site_aniso_U_33
_atom_site_aniso_U_23
_atom_site_aniso_U_13
_atom_site_aniso_U_12
Ru1 0.0253(4) 0.0070(3) 0.0095(3) 0.0023(3) 0.0075(3) 0.0000(3)
Cl1 0.0356(13) 0.0164(11) 0.0182(11) 0.0096(9) 0.0108(9) 0.0080(9)
Cl2 0.0256(11) 0.0084(9) 0.0118(10) -0.0006(7) 0.0052(8) -0.0054(8)
P1 0.0190(11) 0.0105(11) 0.0132(11) -0.0008(8) 0.0056(9) 0.0011(8)
O1 0.029(3) 0.016(3) 0.017(3) -0.001(3) 0.012(3) -0.008(3)
Cl4 0.098(4) 0.065(3) 0.218(7) 0.024(4) 0.075(4) -0.010(3)
Cl3 0.056(3) 0.157(6) 0.221(8) -0.042(6) 0.002(4) 0.002(3)
N1 0.043(5) 0.027(4) 0.012(4) 0.011(3) 0.018(4) 0.020(4)
N2 0.029(4) 0.017(4) 0.015(4) -0.001(3) 0.008(3) 0.004(3)
N3 0.030(4) 0.014(4) 0.009(3) 0.004(3) 0.007(3) 0.000(3)
N4 0.012(3) 0.011(3) 0.012(3) 0.002(3) -0.001(3) 0.001(3)
C1 0.024(5) 0.012(4) 0.009(4) -0.003(3) 0.010(3) -0.004(3)
C2 0.055(7) 0.006(4) 0.044(6) -0.002(4) 0.030(5) -0.002(4)
C3 0.037(6) 0.026(5) 0.020(5) -0.005(4) 0.012(4) 0.003(4)
C4 0.037(6) 0.031(6) 0.010(4) 0.001(4) 0.015(4) 0.001(4)
C5 0.033(5) 0.019(5) 0.014(4) 0.007(4) 0.009(4) 0.001(4)
C6 0.035(5) 0.025(5) 0.017(5) 0.010(4) 0.011(4) 0.000(4)
C7 0.019(4) 0.010(4) 0.021(5) -0.006(4) 0.005(4) -0.009(3)
C8 0.026(5) 0.012(4) 0.035(6) 0.000(4) 0.007(4) 0.002(4)
C9 0.034(5) 0.017(5) 0.016(4) 0.004(4) 0.001(4) -0.003(4)
C10 0.028(5) 0.014(4) 0.019(5) 0.002(4) 0.012(4) -0.001(4)
C11 0.027(5) 0.025(5) 0.013(4) 0.001(4) 0.012(4) -0.008(4)
C12 0.053(7) 0.022(5) 0.019(5) 0.008(4) 0.019(5) 0.011(4)
C13 0.028(5) 0.022(5) 0.012(4) -0.001(4) 0.006(4) 0.001(4)
C14 0.032(5) 0.039(6) 0.019(5) 0.003(4) 0.012(4) 0.007(5)
C15 0.035(6) 0.046(7) 0.036(6) 0.007(5) 0.023(5) 0.006(5)
C16 0.031(6) 0.070(9) 0.033(6) -0.009(6) 0.019(5) 0.000(6)
C17 0.030(5) 0.041(6) 0.033(6) -0.007(5) 0.011(5) 0.015(5)
C18 0.018(4) 0.003(4) 0.035(5) 0.000(4) 0.006(4) 0.001(3)
C19 0.028(5) 0.011(4) 0.022(5) -0.004(4) 0.011(4) -0.002(4)
C20 0.037(6) 0.021(5) 0.025(5) -0.007(4) 0.011(4) -0.007(4)
C21 0.050(7) 0.021(5) 0.039(6) -0.011(5) 0.025(5) -0.015(5)
C22 0.064(7) 0.011(5) 0.033(6) -0.006(4) 0.031(5) -0.004(5)
C23 0.046(6) 0.016(5) 0.038(6) 0.008(4) 0.020(5) 0.011(4)
C24 0.034(5) 0.014(5) 0.025(5) 0.001(4) 0.018(4) -0.002(4)
C25 0.028(5) 0.019(5) 0.022(5) -0.002(4) 0.008(4) 0.001(4)
C26 0.041(6) 0.061(8) 0.023(5) -0.015(5) 0.005(5) 0.026(6)
C27 0.053(8) 0.087(10) 0.022(6) -0.006(6) 0.000(5) 0.031(7)
C28 0.070(9) 0.062(8) 0.013(5) -0.002(5) 0.009(5) 0.016(7)
C29 0.046(7) 0.040(6) 0.018(5) -0.007(5) 0.011(5) 0.000(5)
C30 0.038(6) 0.027(5) 0.015(5) -0.008(4) 0.009(4) -0.004(4)
C101 0.089(15) 0.13(2) 0.15(2) 0.039(17) 0.003(14) -0.040(14)

loop_
_atom_type_symbol
_atom_type_description
_atom_type_scat_dispersion_real
_atom_type_scat_dispersion_imag
_atom_type_scat_source
C C 0.0033 0.0016 'International Tables Vol C Tables 4.2.6.8 and 6.1.1.4'
H H 0.0000 0.0000 'International Tables Vol C Tables 4.2.6.8 and 6.1.1.4'
N N 0.0061 0.0033 'International Tables Vol C Tables 4.2.6.8 and 6.1.1.4'
O O 0.0106 0.0060 'International Tables Vol C Tables 4.2.6.8 and 6.1.1.4'
P P 0.1023 0.0942 'International Tables Vol C Tables 4.2.6.8 and 6.1.1.4'
Cl Cl 0.1484 0.1585 'International Tables Vol C Tables 4.2.6.8 and 6.1.1.4'
Ru Ru -1.2594 0.8363 'International Tables Vol C Tables 4.2.6.8 and 6.1.1.4'

loop_
_geom_angle_atom_site_label_1
_geom_angle_atom_site_label_2
_geom_angle_atom_site_label_3
_geom_angle
C1 Ru1 C7 92.2(3)
C1 Ru1 O1 176.3(3)
C7 Ru1 O1 91.1(3)
C1 Ru1 P1 92.7(2)
C7 Ru1 P1 101.9(2)
O1 Ru1 P1 88.17(16)
C1 Ru1 Cl1 92.2(2)
C7 Ru1 Cl1 172.1(2)
O1 Ru1 Cl1 84.36(16)
P1 Ru1 Cl1 84.53(8)
C1 Ru1 Cl2 92.5(2)
C7 Ru1 Cl2 83.8(2)
O1 Ru1 Cl2 86.31(15)
P1 Ru1 Cl2 172.19(8)
Cl1 Ru1 Cl2 89.42(7)
C13 P1 C19 103.7(4)
C13 P1 C25 102.3(4)
C19 P1 C25 97.4(4)
C13 P1 Ru1 114.9(3)
C19 P1 Ru1 121.3(3)
C25 P1 Ru1 114.4(3)
C11 O1 C12 112.0(7)
C11 O1 Ru1 113.9(5)
C12 O1 Ru1 119.7(5)
C1 N1 C3 113.1(7)
C1 N1 C2 129.1(7)
C3 N1 C2 117.5(8)
C1 N2 C4 112.7(7)
C1 N2 C5 124.0(7)
C4 N2 C5 122.3(7)
C7 N3 C9 112.2(7)
C7 N3 C6 130.1(7)
C9 N3 C6 117.7(7)
C7 N4 C8 112.2(7)
C7 N4 C10 127.5(7)
C8 N4 C10 120.2(7)
N2 C1 N1 101.3(7)
N2 C1 Ru1 128.9(6)
N1 C1 Ru1 129.4(6)
C4 C3 N1 105.8(8)
C3 C4 N2 107.0(8)
N2 C5 C6 112.2(8)
N3 C6 C5 113.8(7)
N3 C7 N4 102.3(7)
N3 C7 Ru1 136.1(7)
N4 C7 Ru1 121.1(6)
C9 C8 N4 106.7(8)
C8 C9 N3 106.6(8)
N4 C10 C11 110.0(7)
O1 C11 C10 114.0(7)
C18 C13 C14 120.4(9)
C18 C13 P1 117.1(7)
C14 C13 P1 122.3(7)
C15 C14 C13 119.6(10)
C14 C15 C16 121.1(10)
C17 C16 C15 120.0(10)
C16 C17 C18 119.4(10)
C13 C18 C17 119.5(9)
C24 C19 C20 118.2(8)
C24 C19 P1 122.2(7)
C20 C19 P1 119.6(7)
C21 C20 C19 121.0(10)
C20 C21 C22 120.3(10)
C21 C22 C23 119.4(9)
C22 C23 C24 120.1(10)
C19 C24 C23 120.9(9)
C26 C25 C30 118.5(9)
C26 C25 P1 124.0(7)
C30 C25 P1 117.5(7)
C25 C26 C27 121.2(10)
C28 C27 C26 119.6(11)
C27 C28 C29 120.6(10)
C28 C29 C30 119.2(10)
C25 C30 C29 120.9(10)
Cl3 C101 Cl4 118.8(13)

loop_
_geom_bond_atom_site_label_1
_geom_bond_atom_site_label_2
_geom_bond_distance
Ru1 C1 1.984(8)
Ru1 C7 2.044(9)
Ru1 O1 2.295(6)
Ru1 P1 2.298(2)
Ru1 Cl1 2.483(2)
Ru1 Cl2 2.485(2)
P1 C13 1.842(9)
P1 C19 1.849(9)
P1 C25 1.864(9)
O1 C11 1.376(11)
O1 C12 1.438(11)
Cl4 C101 1.74(2)
Cl3 C101 1.69(2)
N1 C1 1.366(11)
N1 C3 1.395(12)
N1 C2 1.491(12)
N2 C1 1.355(11)
N2 C4 1.394(11)
N2 C5 1.456(11)
N3 C7 1.367(11)
N3 C9 1.393(12)
N3 C6 1.480(11)
N4 C7 1.376(11)
N4 C8 1.384(11)
N4 C10 1.458(11)
C3 C4 1.317(14)
C5 C6 1.482(13)
C8 C9 1.342(14)
C10 C11 1.524(12)
C13 C18 1.378(12)
C13 C14 1.398(14)
C14 C15 1.386(14)
C15 C16 1.387(16)
C16 C17 1.382(16)
C17 C18 1.437(13)
C19 C24 1.373(13)
C19 C20 1.407(13)
C20 C21 1.377(14)
C21 C22 1.379(16)
C22 C23 1.387(15)
C23 C24 1.394(13)
C25 C26 1.367(14)
C25 C30 1.388(13)
C26 C27 1.393(15)
C27 C28 1.363(17)
C28 C29 1.379(16)
C29 C30 1.392(13)
